data_7203969
loop_
_publ_author_name
'Scott, Janet L.'
'MacFarlane, Douglas R.'
'Raston, Colin L.'
'Teoh, Ching Mei'

_publ_section_title
;
 Clean, efficient syntheses of cyclotriveratrylene (CTV) and
 tris-(O-allyl)CTV in an ionic liquid
;
_journal_issue 4
_journal_name_full 'Green Chemistry'
_journal_page_first 123
_journal_paper_doi 10.1039/b000825g
_journal_volume 2
_journal_year 2000
_chemical_formula_moiety 'C33 H36 O6'
_chemical_formula_sum 'C33 H36 O6'
_chemical_formula_weight 528.62
_chemical_name_common tris-(O-allyl)CTV
_chemical_name_systematic
; 
2,7,12,-trimethoxy-3,8,13-tri(prop-1-enoxy)-10,15-dihydro-5H-tribenzo
[a,d,g]cyclononene 
;
_space_group_IT_number 14
_symmetry_cell_setting monoclinic
_symmetry_space_group_name_Hall '-P 2yn'
_symmetry_space_group_name_H-M 'P 1 21/n 1'
_atom_sites_solution_hydrogens geom
_atom_sites_solution_primary direct
_atom_sites_solution_secondary difmap
_audit_creation_method SHELXL-97
_cell_angle_alpha 90.00
_cell_angle_beta 99.510(2)
_cell_angle_gamma 90.00
_cell_formula_units_Z 4
_cell_length_a 14.4429(5)
_cell_length_b 8.0609(3)
_cell_length_c 24.3908(7)
_cell_measurement_temperature 123(2)
_cell_volume 2800.62(16)
_computing_molecular_graphics 'ORTEP-3 for Windows v 1.05'
_computing_structure_refinement 'SHELXL-97 (Sheldrick, 1997)'
_computing_structure_solution 'SHELXS-97 (Sheldrick, 1990)'
_diffrn_ambient_temperature 123(2)
_diffrn_measured_fraction_theta_full 0.969
_diffrn_measured_fraction_theta_max 0.969
_diffrn_measurement_device_type 'Enraf-nonius Kappa CCD diffractometer'
_diffrn_radiation_monochromator graphite
_diffrn_radiation_source 'fine-focus sealed tube'
_diffrn_radiation_type MoK\a
_diffrn_radiation_wavelength 0.71073
_diffrn_reflns_av_R_equivalents 0.0750
_diffrn_reflns_av_sigmaI/netI 0.0852
_diffrn_reflns_limit_h_max 18
_diffrn_reflns_limit_h_min 0
_diffrn_reflns_limit_k_max 10
_diffrn_reflns_limit_k_min 0
_diffrn_reflns_limit_l_max 31
_diffrn_reflns_limit_l_min -31
_diffrn_reflns_number 21634
_diffrn_reflns_theta_full 27.82
_diffrn_reflns_theta_max 27.82
_diffrn_reflns_theta_min 2.66
_exptl_absorpt_coefficient_mu 0.085
_exptl_absorpt_correction_T_max 0.9915
_exptl_absorpt_correction_T_min 0.9749
_exptl_crystal_colour 'clear, colourless'
_exptl_crystal_density_diffrn 1.254
_exptl_crystal_density_method 'not measured'
_exptl_crystal_description needles
_exptl_crystal_F_000 1128
_exptl_crystal_size_max 0.30
_exptl_crystal_size_mid 0.20
_exptl_crystal_size_min 0.10
_refine_diff_density_max 1.693
_refine_diff_density_min -0.468
_refine_diff_density_rms 0.071
_refine_ls_extinction_method none
_refine_ls_goodness_of_fit_ref 1.031
_refine_ls_hydrogen_treatment mixed
_refine_ls_matrix_type full
_refine_ls_number_parameters 355
_refine_ls_number_reflns 6441
_refine_ls_number_restraints 0
_refine_ls_restrained_S_all 1.031
_refine_ls_R_factor_all 0.1360
_refine_ls_R_factor_gt 0.0689
_refine_ls_shift/su_max 0.000
_refine_ls_shift/su_mean 0.000
_refine_ls_structure_factor_coef Fsqd
_refine_ls_weighting_details 'calc w=1/[\s^2^(Fo^2^)+(0.0815P)^2^+2.8101P] where P=(Fo^2^+2Fc^2^)/3'
_refine_ls_weighting_scheme calc
_refine_ls_wR_factor_gt 0.1581
_refine_ls_wR_factor_ref 0.1946
_reflns_number_gt 3817
_reflns_number_total 6441
_reflns_threshold_expression >2sigma(I)
_cod_data_source_file b000825g.txt
_cod_data_source_block b000825G
_cod_original_sg_symbol_H-M P21/n
_cod_database_code 7203969

loop_
_symmetry_equiv_pos_as_xyz
'x, y, z'
'-x+1/2, y+1/2, -z+1/2'
'-x, -y, -z'
'x-1/2, -y-1/2, z-1/2'

loop_
_atom_site_label
_atom_site_type_symbol
_atom_site_fract_x
_atom_site_fract_y
_atom_site_fract_z
_atom_site_U_iso_or_equiv
_atom_site_adp_type
_atom_site_occupancy
_atom_site_symmetry_multiplicity
_atom_site_calc_flag
_atom_site_refinement_flags
_atom_site_disorder_assembly
_atom_site_disorder_group
O1 O 0.48371(14) 0.3523(2) 0.04854(8) 0.0246(4) Uani 1 1 d . . .
O2 O 0.10886(14) -0.3217(2) 0.25460(8) 0.0269(5) Uani 1 1 d . . .
O3 O 0.03486(14) -0.1301(2) 0.16339(8) 0.0278(5) Uani 1 1 d . . .
O4 O 0.30112(14) 0.3431(2) 0.02747(9) 0.0288(5) Uani 1 1 d . . .
O5 O 0.55816(15) -0.1671(3) 0.33383(8) 0.0312(5) Uani 1 1 d . . .
O6 O 0.66718(14) -0.0128(3) 0.27702(8) 0.0290(5) Uani 1 1 d . . .
C7 C 0.46371(19) -0.3312(3) 0.19290(11) 0.0203(6) Uani 1 1 d . . .
C8 C 0.1571(2) -0.3156(3) 0.21052(11) 0.0222(6) Uani 1 1 d . . .
C9 C 0.2995(2) 0.0461(3) 0.04691(10) 0.0213(6) Uani 1 1 d . . .
H9 H 0.2330 0.0426 0.0382 0.026 Uiso 1 1 calc R . .
C10 C 0.4766(2) -0.3073(3) 0.25079(11) 0.0232(6) Uani 1 1 d . . .
H10 H 0.4389 -0.3686 0.2720 0.028 Uiso 1 1 calc R . .
C11 C 0.29201(19) -0.2589(3) 0.06555(10) 0.0196(6) Uani 1 1 d . . .
H11A H 0.2413 -0.2606 0.0328 0.023 Uiso 1 1 calc R . .
H11B H 0.3334 -0.3550 0.0622 0.023 Uiso 1 1 calc R . .
C12 C 0.2900(2) -0.3753(3) 0.16342(11) 0.0205(6) Uani 1 1 d . . .
C13 C 0.49228(19) 0.0556(3) 0.07046(10) 0.0200(6) Uani 1 1 d . . .
H13 H 0.5589 0.0587 0.0780 0.024 Uiso 1 1 calc R . .
C14 C 0.34513(19) 0.1955(3) 0.04309(10) 0.0207(6) Uani 1 1 d . . .
C15 C 0.51958(19) -0.2415(3) 0.16215(11) 0.0195(6) Uani 1 1 d . . .
C16 C 0.2422(2) -0.3919(3) 0.20849(11) 0.0221(6) Uani 1 1 d . . .
H16 H 0.2694 -0.4585 0.2391 0.026 Uiso 1 1 calc R . .
C17 C 0.16204(19) -0.2069(3) 0.11945(11) 0.0208(6) Uani 1 1 d . . .
H17 H 0.1334 -0.1438 0.0883 0.025 Uiso 1 1 calc R . .
C18 C 0.24832(19) -0.2814(3) 0.11728(10) 0.0196(6) Uani 1 1 d . . .
C19 C 0.5061(2) -0.2424(3) 0.09881(11) 0.0211(6) Uani 1 1 d . . .
H19A H 0.5680 -0.2367 0.0865 0.025 Uiso 1 1 calc R . .
H19B H 0.4749 -0.3467 0.0844 0.025 Uiso 1 1 calc R . .
C20 C 0.60045(19) -0.1117(3) 0.24673(11) 0.0230(6) Uani 1 1 d . . .
C21 C 0.34900(19) -0.1006(3) 0.06334(10) 0.0187(6) Uani 1 1 d . . .
C22 C 0.1161(2) -0.2201(3) 0.16462(11) 0.0223(6) Uani 1 1 d . . .
C23 C 0.44641(19) -0.0946(3) 0.07593(10) 0.0189(6) Uani 1 1 d . . .
C24 C 0.5418(2) -0.1987(3) 0.27758(11) 0.0242(6) Uani 1 1 d . . .
C25 C 0.38682(19) -0.4516(3) 0.16774(11) 0.0226(6) Uani 1 1 d . . .
H25A H 0.3976 -0.4849 0.1302 0.027 Uiso 1 1 calc R . .
H25B H 0.3901 -0.5526 0.1911 0.027 Uiso 1 1 calc R . .
C26 C 0.4435(2) 0.2000(3) 0.05443(10) 0.0208(6) Uani 1 1 d . . .
C27 C 0.58795(19) -0.1335(3) 0.18972(11) 0.0221(6) Uani 1 1 d . . .
H27 H 0.6267 -0.0737 0.1687 0.026 Uiso 1 1 calc R . .
C28 C 0.2025(2) 0.3478(4) 0.02698(15) 0.0348(7) Uani 1 1 d . . .
H28A H 0.1710 0.2741 -0.0022 0.052 Uiso 1 1 calc R . .
H28B H 0.1796 0.4614 0.0197 0.052 Uiso 1 1 calc R . .
H28C H 0.1889 0.3111 0.0631 0.052 Uiso 1 1 calc R . .
C29 C 0.5820(2) 0.3582(4) 0.04713(12) 0.0271(6) Uani 1 1 d . . .
H29A H 0.5955 0.4589 0.0266 0.033 Uiso 1 1 calc R . .
H29B H 0.5991 0.2608 0.0262 0.033 Uiso 1 1 calc R . .
C30 C -0.1302(2) -0.1379(5) 0.14194(14) 0.0371(8) Uani 1 1 d . . .
H30 H -0.1333 -0.0203 0.1398 0.044 Uiso 1 1 calc R . .
C31 C 0.6420(2) 0.3597(4) 0.10277(14) 0.0310(7) Uani 1 1 d . . .
H31 H 0.6228 0.4164 0.1332 0.037 Uiso 1 1 calc R . .
C32 C 0.1504(2) -0.4146(4) 0.30255(12) 0.0326(7) Uani 1 1 d . . .
H32A H 0.1607 -0.5293 0.2916 0.049 Uiso 1 1 calc R . .
H32B H 0.1082 -0.4137 0.3302 0.049 Uiso 1 1 calc R . .
H32C H 0.2106 -0.3644 0.3186 0.049 Uiso 1 1 calc R . .
C33 C 0.4861(2) -0.2131(4) 0.36497(11) 0.0279(6) Uani 1 1 d . . .
H33A H 0.4787 -0.3352 0.3652 0.033 Uiso 1 1 calc R . .
H33B H 0.4254 -0.1629 0.3483 0.033 Uiso 1 1 calc R . .
C34 C -0.0474(2) -0.2130(4) 0.17724(13) 0.0306(7) Uani 1 1 d . . .
H34A H -0.0511 -0.1971 0.2171 0.037 Uiso 1 1 calc R . .
H34B H -0.0445 -0.3334 0.1698 0.037 Uiso 1 1 calc R . .
C35 C 0.5161(2) -0.1505(4) 0.42241(12) 0.0349(7) Uani 1 1 d . . .
H35 H 0.5276 -0.0350 0.4273 0.042 Uiso 1 1 calc R . .
C36 C 0.7274(3) 0.0755(5) 0.24742(14) 0.0546(11) Uani 1 1 d . . .
H36A H 0.7604 -0.0026 0.2267 0.082 Uiso 1 1 calc R . .
H36B H 0.7733 0.1381 0.2736 0.082 Uiso 1 1 calc R . .
H36C H 0.6904 0.1525 0.2215 0.082 Uiso 1 1 calc R . .
C37 C -0.1993(3) -0.2221(6) 0.11359(16) 0.0534(10) Uani 1 1 d . . .
H37A H -0.1985 -0.3399 0.1148 0.064 Uiso 1 1 calc R . .
H37B H -0.2502 -0.1656 0.0918 0.064 Uiso 1 1 calc R . .
C38 C 0.5275(2) -0.2443(5) 0.46664(14) 0.0496(10) Uani 1 1 d . . .
H38A H 0.5165 -0.3603 0.4631 0.059 Uiso 1 1 calc R . .
H38B H 0.5469 -0.1966 0.5023 0.059 Uiso 1 1 calc R . .
C39 C 0.7221(3) 0.2807(6) 0.10867(18) 0.0599(11) Uani 1 1 d . . .
H39A H 0.7403 0.2247 0.0779 0.072 Uiso 1 1 calc R . .
H39B H 0.7621 0.2794 0.1437 0.072 Uiso 1 1 calc R . .

loop_
_atom_site_aniso_label
_atom_site_aniso_U_11
_atom_site_aniso_U_22
_atom_site_aniso_U_33
_atom_site_aniso_U_23
_atom_site_aniso_U_13
_atom_site_aniso_U_12
O1 0.0283(10) 0.0153(10) 0.0304(10) 0.0026(8) 0.0055(9) -0.0052(8)
O2 0.0338(11) 0.0293(11) 0.0193(9) 0.0034(8) 0.0099(8) -0.0010(9)
O3 0.0269(11) 0.0228(11) 0.0364(11) 0.0030(9) 0.0130(9) 0.0010(8)
O4 0.0285(11) 0.0175(10) 0.0396(12) 0.0050(8) 0.0037(9) 0.0012(8)
O5 0.0329(12) 0.0422(13) 0.0194(10) 0.0000(9) 0.0067(9) -0.0099(10)
O6 0.0285(11) 0.0327(12) 0.0260(10) -0.0015(9) 0.0052(9) -0.0101(9)
C7 0.0227(14) 0.0153(13) 0.0233(13) 0.0016(10) 0.0053(11) 0.0029(11)
C8 0.0306(15) 0.0185(13) 0.0197(13) -0.0023(10) 0.0109(11) -0.0067(11)
C9 0.0253(14) 0.0202(14) 0.0186(12) -0.0001(10) 0.0044(11) -0.0013(11)
C10 0.0263(14) 0.0225(14) 0.0213(13) 0.0069(11) 0.0057(11) -0.0017(11)
C11 0.0248(14) 0.0175(13) 0.0166(12) -0.0006(10) 0.0042(11) -0.0013(11)
C12 0.0286(15) 0.0127(13) 0.0205(13) -0.0013(10) 0.0047(11) -0.0054(11)
C13 0.0244(14) 0.0196(14) 0.0169(12) -0.0012(10) 0.0058(11) -0.0025(11)
C14 0.0287(15) 0.0149(13) 0.0185(12) 0.0018(10) 0.0043(11) 0.0010(11)
C15 0.0221(13) 0.0152(13) 0.0211(13) 0.0018(10) 0.0032(11) 0.0039(11)
C16 0.0307(15) 0.0173(14) 0.0180(12) 0.0001(10) 0.0034(11) -0.0027(11)
C17 0.0268(14) 0.0167(13) 0.0188(12) 0.0020(10) 0.0037(11) -0.0045(11)
C18 0.0258(14) 0.0140(13) 0.0193(12) -0.0015(10) 0.0046(11) -0.0038(11)
C19 0.0263(14) 0.0156(13) 0.0232(13) -0.0008(10) 0.0088(11) -0.0007(11)
C20 0.0238(14) 0.0207(14) 0.0246(14) 0.0003(11) 0.0047(12) -0.0008(11)
C21 0.0285(14) 0.0151(13) 0.0140(12) -0.0002(9) 0.0075(11) -0.0037(11)
C22 0.0269(15) 0.0158(13) 0.0247(14) -0.0028(10) 0.0060(12) -0.0008(11)
C23 0.0280(15) 0.0167(13) 0.0139(11) -0.0019(10) 0.0089(11) -0.0008(11)
C24 0.0283(15) 0.0252(15) 0.0192(13) 0.0017(11) 0.0041(11) 0.0022(12)
C25 0.0316(15) 0.0147(13) 0.0222(13) 0.0036(10) 0.0063(12) -0.0013(11)
C26 0.0301(15) 0.0164(13) 0.0166(12) -0.0002(10) 0.0062(11) -0.0041(11)
C27 0.0238(14) 0.0199(14) 0.0230(13) 0.0040(11) 0.0054(11) 0.0009(11)
C28 0.0277(16) 0.0226(16) 0.053(2) 0.0021(14) 0.0016(15) 0.0019(13)
C29 0.0329(16) 0.0185(14) 0.0344(15) 0.0003(12) 0.0183(13) -0.0038(12)
C30 0.0288(17) 0.045(2) 0.0395(17) 0.0023(15) 0.0123(14) 0.0030(15)
C31 0.0245(15) 0.0217(15) 0.0466(18) -0.0004(13) 0.0049(14) -0.0018(12)
C32 0.0443(19) 0.0335(17) 0.0211(14) 0.0064(12) 0.0092(13) -0.0018(14)
C33 0.0288(15) 0.0327(16) 0.0229(14) 0.0016(12) 0.0065(12) -0.0037(13)
C34 0.0287(16) 0.0331(17) 0.0332(16) 0.0023(13) 0.0145(13) -0.0038(13)
C35 0.0347(18) 0.0441(19) 0.0275(15) -0.0035(14) 0.0101(14) -0.0041(15)
C36 0.061(3) 0.071(3) 0.0342(18) -0.0099(18) 0.0136(18) -0.045(2)
C37 0.036(2) 0.076(3) 0.049(2) 0.005(2) 0.0088(17) -0.0069(19)
C38 0.039(2) 0.080(3) 0.0286(17) 0.0058(18) 0.0041(15) -0.0025(19)
C39 0.048(2) 0.077(3) 0.053(2) 0.006(2) 0.003(2) -0.004(2)

loop_
_atom_type_symbol
_atom_type_description
_atom_type_scat_dispersion_real
_atom_type_scat_dispersion_imag
_atom_type_scat_source
C C 0.0033 0.0016 'International Tables Vol C Tables 4.2.6.8 and 6.1.1.4'
H H 0.0000 0.0000 'International Tables Vol C Tables 4.2.6.8 and 6.1.1.4'
O O 0.0106 0.0060 'International Tables Vol C Tables 4.2.6.8 and 6.1.1.4'

loop_
_geom_angle_atom_site_label_1
_geom_angle_atom_site_label_2
_geom_angle_atom_site_label_3
_geom_angle
_geom_angle_site_symmetry_1
_geom_angle_site_symmetry_3
_geom_angle_publ_flag
C26 O1 C29 118.1(2) . . ?
C8 O2 C32 117.3(2) . . ?
C22 O3 C34 118.7(2) . . ?
C14 O4 C28 116.2(2) . . ?
C24 O5 C33 117.3(2) . . ?
C20 O6 C36 117.1(2) . . ?
C15 C7 C10 118.5(2) . . ?
C15 C7 C25 124.2(2) . . ?
C10 C7 C25 117.3(2) . . ?
O2 C8 C16 125.5(2) . . ?
O2 C8 C22 116.2(2) . . ?
C16 C8 C22 118.4(2) . . ?
C14 C9 C21 121.8(3) . . ?
C24 C10 C7 122.2(3) . . ?
C18 C11 C21 115.6(2) . . ?
C16 C12 C18 118.7(3) . . ?
C16 C12 C25 118.5(2) . . ?
C18 C12 C25 122.8(2) . . ?
C26 C13 C23 121.9(3) . . ?
O4 C14 C9 124.7(3) . . ?
O4 C14 C26 116.1(2) . . ?
C9 C14 C26 119.2(2) . . ?
C7 C15 C27 119.3(2) . . ?
C7 C15 C19 123.7(2) . . ?
C27 C15 C19 116.8(2) . . ?
C8 C16 C12 122.9(2) . . ?
C22 C17 C18 123.3(2) . . ?
C17 C18 C12 118.0(2) . . ?
C17 C18 C11 118.7(2) . . ?
C12 C18 C11 123.4(2) . . ?
C23 C19 C15 109.7(2) . . ?
O6 C20 C27 125.4(3) . . ?
O6 C20 C24 115.7(2) . . ?
C27 C20 C24 118.9(2) . . ?
C23 C21 C9 118.8(2) . . ?
C23 C21 C11 123.6(2) . . ?
C9 C21 C11 117.5(2) . . ?
O3 C22 C17 117.5(2) . . ?
O3 C22 C8 123.5(2) . . ?
C17 C22 C8 118.8(2) . . ?
C21 C23 C13 119.2(2) . . ?
C21 C23 C19 123.0(2) . . ?
C13 C23 C19 117.7(2) . . ?
C10 C24 O5 125.8(3) . . ?
C10 C24 C20 119.3(2) . . ?
O5 C24 C20 114.8(2) . . ?
C12 C25 C7 111.9(2) . . ?
O1 C26 C13 125.1(3) . . ?
O1 C26 C14 115.7(2) . . ?
C13 C26 C14 119.1(2) . . ?
C20 C27 C15 121.7(3) . . ?
O1 C29 C31 114.3(2) . . ?
C37 C30 C34 124.6(4) . . ?
C39 C31 C29 118.0(3) . . ?
O5 C33 C35 106.7(2) . . ?
O3 C34 C30 106.9(2) . . ?
C38 C35 C33 124.1(3) . . ?

loop_
_geom_bond_atom_site_label_1
_geom_bond_atom_site_label_2
_geom_bond_distance
_geom_bond_site_symmetry_2
_geom_bond_publ_flag
O1 C26 1.376(3) . ?
O1 C29 1.426(3) . ?
O2 C8 1.375(3) . ?
O2 C32 1.434(3) . ?
O3 C22 1.375(3) . ?
O3 C34 1.450(4) . ?
O4 C14 1.373(3) . ?
O4 C28 1.423(4) . ?
O5 C24 1.377(3) . ?
O5 C33 1.435(4) . ?
O6 C20 1.369(3) . ?
O6 C36 1.412(4) . ?
C7 C15 1.392(4) . ?
C7 C10 1.407(4) . ?
C7 C25 1.525(4) . ?
C8 C16 1.383(4) . ?
C8 C22 1.406(4) . ?
C9 C14 1.383(4) . ?
C9 C21 1.405(4) . ?
C10 C24 1.370(4) . ?
C11 C18 1.512(4) . ?
C11 C21 1.524(4) . ?
C12 C16 1.397(4) . ?
C12 C18 1.407(4) . ?
C12 C25 1.516(4) . ?
C13 C26 1.383(4) . ?
C13 C23 1.397(4) . ?
C14 C26 1.402(4) . ?
C15 C27 1.402(4) . ?
C15 C19 1.525(4) . ?
C17 C22 1.381(4) . ?
C17 C18 1.392(4) . ?
C19 C23 1.522(4) . ?
C20 C27 1.384(4) . ?
C20 C24 1.410(4) . ?
C21 C23 1.390(4) . ?
C29 C31 1.485(4) . ?
C30 C37 1.306(5) . ?
C30 C34 1.483(4) . ?
C31 C39 1.307(5) . ?
C33 C35 1.485(4) . ?
C35 C38 1.306(5) . ?

loop_
_geom_torsion_atom_site_label_1
_geom_torsion_atom_site_label_2
_geom_torsion_atom_site_label_3
_geom_torsion_atom_site_label_4
_geom_torsion
_geom_torsion_site_symmetry_1
_geom_torsion_site_symmetry_2
_geom_torsion_site_symmetry_3
_geom_torsion_site_symmetry_4
_geom_torsion_publ_flag
C32 O2 C8 C16 0.2(4) . . . . ?
C32 O2 C8 C22 -178.4(2) . . . . ?
C15 C7 C10 C24 0.3(4) . . . . ?
C25 C7 C10 C24 -178.1(3) . . . . ?
C28 O4 C14 C9 14.0(4) . . . . ?
C28 O4 C14 C26 -167.6(3) . . . . ?
C21 C9 C14 O4 -179.8(2) . . . . ?
C21 C9 C14 C26 1.8(4) . . . . ?
C10 C7 C15 C27 1.4(4) . . . . ?
C25 C7 C15 C27 179.6(2) . . . . ?
C10 C7 C15 C19 -173.5(2) . . . . ?
C25 C7 C15 C19 4.7(4) . . . . ?
O2 C8 C16 C12 -177.1(2) . . . . ?
C22 C8 C16 C12 1.4(4) . . . . ?
C18 C12 C16 C8 -2.1(4) . . . . ?
C25 C12 C16 C8 174.6(2) . . . . ?
C22 C17 C18 C12 0.4(4) . . . . ?
C22 C17 C18 C11 179.8(2) . . . . ?
C16 C12 C18 C17 1.2(4) . . . . ?
C25 C12 C18 C17 -175.3(2) . . . . ?
C16 C12 C18 C11 -178.2(2) . . . . ?
C25 C12 C18 C11 5.3(4) . . . . ?
C21 C11 C18 C17 84.6(3) . . . . ?
C21 C11 C18 C12 -96.0(3) . . . . ?
C7 C15 C19 C23 95.4(3) . . . . ?
C27 C15 C19 C23 -79.6(3) . . . . ?
C36 O6 C20 C27 0.7(4) . . . . ?
C36 O6 C20 C24 179.7(3) . . . . ?
C14 C9 C21 C23 -0.1(4) . . . . ?
C14 C9 C21 C11 -179.3(2) . . . . ?
C18 C11 C21 C23 99.7(3) . . . . ?
C18 C11 C21 C9 -81.1(3) . . . . ?
C34 O3 C22 C17 131.9(3) . . . . ?
C34 O3 C22 C8 -52.2(4) . . . . ?
C18 C17 C22 O3 175.0(2) . . . . ?
C18 C17 C22 C8 -1.1(4) . . . . ?
O2 C8 C22 O3 3.0(4) . . . . ?
C16 C8 C22 O3 -175.7(2) . . . . ?
O2 C8 C22 C17 178.9(2) . . . . ?
C16 C8 C22 C17 0.2(4) . . . . ?
C9 C21 C23 C13 -1.7(4) . . . . ?
C11 C21 C23 C13 177.4(2) . . . . ?
C9 C21 C23 C19 174.6(2) . . . . ?
C11 C21 C23 C19 -6.2(4) . . . . ?
C26 C13 C23 C21 1.9(4) . . . . ?
C26 C13 C23 C19 -174.6(2) . . . . ?
C15 C19 C23 C21 -89.6(3) . . . . ?
C15 C19 C23 C13 86.7(3) . . . . ?
C7 C10 C24 O5 179.4(3) . . . . ?
C7 C10 C24 C20 -2.3(4) . . . . ?
C33 O5 C24 C10 -18.6(4) . . . . ?
C33 O5 C24 C20 163.0(3) . . . . ?
O6 C20 C24 C10 -176.4(2) . . . . ?
C27 C20 C24 C10 2.6(4) . . . . ?
O6 C20 C24 O5 2.1(4) . . . . ?
C27 C20 C24 O5 -178.9(2) . . . . ?
C16 C12 C25 C7 -89.2(3) . . . . ?
C18 C12 C25 C7 87.4(3) . . . . ?
C15 C7 C25 C12 -101.5(3) . . . . ?
C10 C7 C25 C12 76.8(3) . . . . ?
C29 O1 C26 C13 14.1(4) . . . . ?
C29 O1 C26 C14 -166.1(2) . . . . ?
C23 C13 C26 O1 179.5(2) . . . . ?
C23 C13 C26 C14 -0.3(4) . . . . ?
O4 C14 C26 O1 0.1(3) . . . . ?
C9 C14 C26 O1 178.6(2) . . . . ?
O4 C14 C26 C13 179.9(2) . . . . ?
C9 C14 C26 C13 -1.5(4) . . . . ?
O6 C20 C27 C15 177.9(3) . . . . ?
C24 C20 C27 C15 -1.0(4) . . . . ?
C7 C15 C27 C20 -1.0(4) . . . . ?
C19 C15 C27 C20 174.2(2) . . . . ?
C26 O1 C29 C31 -83.6(3) . . . . ?
O1 C29 C31 C39 144.3(3) . . . . ?
C24 O5 C33 C35 -174.1(2) . . . . ?
C22 O3 C34 C30 -145.5(3) . . . . ?
C37 C30 C34 O3 132.7(4) . . . . ?
O5 C33 C35 C38 -122.2(4) . . . . ?

loop_
_cod_related_entry_id
_cod_related_entry_database
_cod_related_entry_code
1 ChemSpider 10290319
